data_7109055
loop_
_publ_author_name
'Manuel Alcarazo'
'Karin Radkowski'
'Gerlinde Mehler'
'Richard Goddard'
'Alois Furstner'

_publ_section_title
;
 Chiral heterobimetallic complexes of carbodiphosphoranes and
 phosphinidene_carbene adducts
;
_journal_name_full Chem.Commun.
_journal_page_first 3140
_journal_paper_doi 10.1039/c3cc40382c
_journal_volume 49
_journal_year 2013
_chemical_compound_source dichlormethane/diethylether
_chemical_formula_moiety 'C54 H44 Au2 Cl N P3, F6 Sb, 2(C H2 Cl2)'
_chemical_formula_sum 'C56 H48 Au2 Cl5 F6 N P3 Sb'
_chemical_formula_weight 1634.80
_chemical_name_systematic
;
Au-chloro-Au'-triphenylphosphine-Au,Au'-mu^2^-(diphenyl-2-pyridyl-
phosphorane)-(triphenylphosphorane)-idenyl-digold hexafluoroantimonate
dichloromethane solute
;
_space_group_IT_number 2
_symmetry_cell_setting triclinic
_symmetry_Int_Tables_number 2
_symmetry_space_group_name_Hall '-P 1'
_symmetry_space_group_name_H-M 'P -1'
_atom_sites_solution_hydrogens geom
_atom_sites_solution_primary direct
_atom_sites_solution_secondary difmap
_audit_block_code RKI-RF-204-01_7089
_audit_creation_date 2012-12-07
_cell_angle_alpha 63.214(2)
_cell_angle_beta 74.097(3)
_cell_angle_gamma 71.051(3)
_cell_formula_units_Z 2
_cell_length_a 11.0964(17)
_cell_length_b 16.611(3)
_cell_length_c 17.876(3)
_cell_measurement_reflns_used 9963
_cell_measurement_temperature 100
_cell_measurement_theta_max 26.3670
_cell_measurement_theta_min 2.1804
_cell_volume 2750.0(8)
_computing_cell_refinement 'SAINT software (Bruker AXS, 2004)'
_computing_data_collection 'APEX2 (Bruker AXS, 2008)'
_computing_data_reduction 'SAINT software (Bruker AXS, 2004)'
_computing_molecular_graphics 'DIAMOND (Crystal Impact GbR, 2005)'
_computing_structure_refinement 'SHELXL-97 (G. M. Sheldrick, 2008)'
_computing_structure_solution 'SHELXS-97 (G. M. Sheldrick, 2008)'
_diffrn_ambient_temperature 100
_diffrn_detector_area_resol_mean 66.67
_diffrn_measured_fraction_theta_full 0.990
_diffrn_measured_fraction_theta_max 0.990
_diffrn_measurement_device_type 'Bruker-AXS Kappa Mach3 APEX-II'
_diffrn_measurement_method 'CCD \f- and \w-scans'
_diffrn_radiation_monochromator 'Incoatec Helios mirrors'
_diffrn_radiation_source '0.2 x 2mm^2^ focus rotating anode'
_diffrn_radiation_type Mo-K\a
_diffrn_radiation_wavelength 0.71073
_diffrn_reflns_av_R_equivalents 0.0799
_diffrn_reflns_av_sigmaI/netI 0.0627
_diffrn_reflns_limit_h_max 14
_diffrn_reflns_limit_h_min -14
_diffrn_reflns_limit_k_max 20
_diffrn_reflns_limit_k_min -20
_diffrn_reflns_limit_l_max 22
_diffrn_reflns_limit_l_min -22
_diffrn_reflns_number 58526
_diffrn_reflns_theta_full 26.78
_diffrn_reflns_theta_max 26.78
_diffrn_reflns_theta_min 2.18
_exptl_absorpt_coefficient_mu 6.199
_exptl_absorpt_correction_T_max 0.94267
_exptl_absorpt_correction_T_min 0.77426
_exptl_absorpt_correction_type gaussian
_exptl_absorpt_process_details 'SADABS (Bruker AXS, 2008)'
_exptl_crystal_colour colourless
_exptl_crystal_density_diffrn 1.974
_exptl_crystal_description plate
_exptl_crystal_F_000 1568
_exptl_crystal_size_max 0.036
_exptl_crystal_size_mid 0.036
_exptl_crystal_size_min 0.010
_refine_diff_density_max 3.232
_refine_diff_density_min -1.984
_refine_diff_density_rms 0.208
_refine_ls_extinction_method none
_refine_ls_goodness_of_fit_ref 1.270
_refine_ls_hydrogen_treatment constr
_refine_ls_matrix_type full
_refine_ls_number_parameters 648
_refine_ls_number_reflns 11609
_refine_ls_number_restraints 0
_refine_ls_restrained_S_all 1.270
_refine_ls_R_factor_all 0.0866
_refine_ls_R_factor_gt 0.0506
_refine_ls_shift/su_max 0.001
_refine_ls_shift/su_mean 0.000
_refine_ls_structure_factor_coef Fsqd
_refine_ls_weighting_details 'calc w=1/[\s^2^(Fo^2^)+(0.0554P)^2^+4.7727P] where P=(Fo^2^+2Fc^2^)/3'
_refine_ls_weighting_scheme calc
_refine_ls_wR_factor_gt 0.1244
_refine_ls_wR_factor_ref 0.1392
_reflns_number_gt 8203
_reflns_number_total 11609
_reflns_threshold_expression >2sigma(I)
_cod_data_source_file c3cc40382c.txt
_cod_data_source_block 6
_cod_original_cell_volume 2750.0(7)
_cod_original_sg_symbol_Hall '-p 1'
_cod_original_sg_symbol_H-M 'p -1'
_cod_database_code 7109055

loop_
_symmetry_equiv_pos_as_xyz
'x, y, z'
'-x, -y, -z'

loop_
_atom_site_label
_atom_site_type_symbol
_atom_site_fract_x
_atom_site_fract_y
_atom_site_fract_z
_atom_site_U_iso_or_equiv
_atom_site_adp_type
_atom_site_occupancy
_atom_site_symmetry_multiplicity
_atom_site_calc_flag
_atom_site_refinement_flags
_atom_site_disorder_assembly
_atom_site_disorder_group
C1 C 0.2067(8) 0.3647(6) 0.2496(6) 0.0272(19) Uani 1 1 d . A .
C01 C 0.2160(9) 0.1675(7) 0.2414(6) 0.046(2) Uiso 0.50 1 d P A 1
H01 H 0.2719 0.2068 0.2036 0.055 Uiso 0.50 1 calc PR A 1
C2 C 0.1234(9) 0.1911(6) 0.3033(6) 0.035(2) Uani 1 1 d . A 1
C3 C 0.0395(10) 0.1349(6) 0.3554(7) 0.039(2) Uani 1 1 d . A 1
H3 H -0.0259 0.1518 0.3963 0.046 Uiso 1 1 calc R A 1
C4 C 0.0527(11) 0.0511(7) 0.3468(8) 0.053(3) Uani 1 1 d . A 1
H4 H -0.0038 0.0116 0.3825 0.063 Uiso 1 1 calc R A 1
C5 C 0.1444(12) 0.0277(7) 0.2885(8) 0.051(3) Uani 1 1 d . A 1
H5 H 0.1528 -0.0289 0.2842 0.062 Uiso 1 1 calc R A 1
C6 C 0.2243(11) 0.0828(7) 0.2364(8) 0.047(3) Uani 1 1 d . A 1
H6 H 0.2877 0.0648 0.1952 0.056 Uiso 1 1 calc R A 1
C7 C 0.1274(9) 0.2465(6) 0.4323(6) 0.031(2) Uani 1 1 d . A .
C8 C 0.2523(9) 0.2237(6) 0.4489(6) 0.035(2) Uani 1 1 d . . .
H8 H 0.3220 0.2348 0.4036 0.042 Uiso 1 1 calc R . .
C9 C 0.2740(10) 0.1845(6) 0.5320(7) 0.042(3) Uani 1 1 d . . .
H9 H 0.3591 0.1701 0.5432 0.050 Uiso 1 1 calc R . .
C10 C 0.1752(10) 0.1659(6) 0.5991(6) 0.038(2) Uani 1 1 d . . .
H10 H 0.1910 0.1396 0.6560 0.046 Uiso 1 1 calc R . .
C11 C 0.0515(10) 0.1868(6) 0.5809(7) 0.039(2) Uani 1 1 d . . .
H11 H -0.0174 0.1734 0.6264 0.047 Uiso 1 1 calc R . .
C12 C 0.0263(9) 0.2260(6) 0.4996(6) 0.035(2) Uani 1 1 d . . .
H12 H -0.0587 0.2392 0.4889 0.042 Uiso 1 1 calc R . .
C13 C -0.0635(9) 0.3541(6) 0.3128(7) 0.035(2) Uani 1 1 d . A .
C14 C -0.1363(10) 0.4028(6) 0.3625(7) 0.040(2) Uani 1 1 d . . .
H14 H -0.1027 0.3993 0.4076 0.048 Uiso 1 1 calc R . .
C15 C -0.2580(10) 0.4564(7) 0.3458(7) 0.047(3) Uani 1 1 d . . .
H15 H -0.3099 0.4878 0.3811 0.057 Uiso 1 1 calc R . .
C16 C -0.3042(9) 0.4642(7) 0.2782(7) 0.047(3) Uani 1 1 d . . .
H16 H -0.3867 0.5030 0.2658 0.056 Uiso 1 1 calc R . .
C17 C -0.2323(9) 0.4165(7) 0.2286(7) 0.041(2) Uani 1 1 d . . .
H17 H -0.2652 0.4223 0.1821 0.050 Uiso 1 1 calc R . .
C18 C -0.1128(9) 0.3603(6) 0.2462(6) 0.033(2) Uani 1 1 d . . .
H18 H -0.0639 0.3259 0.2130 0.040 Uiso 1 1 calc R . .
C19 C 0.3203(9) 0.5281(6) 0.1786(6) 0.032(2) Uani 1 1 d . . .
C20B C 0.419(2) 0.4869(17) 0.1516(16) 0.040(6) Uiso 0.50 1 d P B 1
H20B H 0.4326 0.4215 0.1711 0.048 Uiso 0.50 1 calc PR B 1
C21A C 0.503(2) 0.5488(15) 0.0652(15) 0.031(5) Uiso 0.50 1 d P B 2
H21A H 0.5649 0.5300 0.0240 0.038 Uiso 0.50 1 calc PR B 2
C21B C 0.512(3) 0.5286(19) 0.0943(18) 0.049(7) Uiso 0.50 1 d P B 1
H21B H 0.5852 0.4937 0.0704 0.059 Uiso 0.50 1 calc PR B 1
C22 C 0.5000(11) 0.6252(9) 0.0700(8) 0.059(3) Uani 1 1 d . . .
H22 H 0.5642 0.6568 0.0317 0.071 Uiso 1 1 calc R B 1
C23A C 0.326(2) 0.6104(13) 0.1824(13) 0.027(4) Uiso 0.50 1 d P B 2
H24A H 0.2663 0.6320 0.2226 0.033 Uiso 0.50 1 calc PR B 2
C23B C 0.389(4) 0.668(3) 0.107(2) 0.084(12) Uiso 0.50 1 d P B 1
H24B H 0.3757 0.7321 0.0948 0.101 Uiso 0.50 1 calc PR B 1
C24A C 0.418(2) 0.6596(14) 0.1290(13) 0.029(5) Uiso 0.50 1 d P B 2
H23A H 0.4240 0.7136 0.1322 0.035 Uiso 0.50 1 calc PR B 2
C24B C 0.292(3) 0.621(2) 0.1611(19) 0.063(8) Uiso 0.50 1 d P B 1
H23B H 0.2128 0.6517 0.1842 0.075 Uiso 0.50 1 calc PR B 1
C25 C 0.0465(9) 0.5562(6) 0.2382(6) 0.030(2) Uani 1 1 d . . .
C26 C -0.0270(9) 0.5656(6) 0.1827(6) 0.031(2) Uani 1 1 d . B .
H26 H -0.0007 0.5249 0.1542 0.037 Uiso 1 1 calc R . .
C27 C -0.1384(10) 0.6341(6) 0.1685(6) 0.039(2) Uani 1 1 d . . .
H27 H -0.1888 0.6407 0.1300 0.046 Uiso 1 1 calc R B .
C28 C -0.1777(10) 0.6932(7) 0.2097(6) 0.041(2) Uani 1 1 d . B .
H28 H -0.2566 0.7389 0.2013 0.049 Uiso 1 1 calc R . .
C29 C -0.1027(10) 0.6860(7) 0.2629(7) 0.044(3) Uani 1 1 d . . .
H29 H -0.1280 0.7284 0.2896 0.052 Uiso 1 1 calc R B .
C30 C 0.0108(10) 0.6166(6) 0.2781(6) 0.033(2) Uani 1 1 d . B .
H30 H 0.0626 0.6111 0.3153 0.039 Uiso 1 1 calc R . .
C31 C 0.2299(9) 0.4478(6) 0.3583(6) 0.029(2) Uani 1 1 d . . .
C32 C 0.1302(8) 0.4384(6) 0.4240(5) 0.0276(19) Uani 1 1 d . B .
H32 H 0.0456 0.4475 0.4148 0.033 Uiso 1 1 calc R . .
C33 C 0.1534(9) 0.4157(6) 0.5031(6) 0.037(2) Uani 1 1 d . . .
H33 H 0.0843 0.4099 0.5490 0.045 Uiso 1 1 calc R B .
C34 C 0.2772(11) 0.4011(7) 0.5168(6) 0.041(2) Uani 1 1 d . B .
H34 H 0.2930 0.3838 0.5722 0.049 Uiso 1 1 calc R . .
C35 C 0.3750(10) 0.4113(7) 0.4519(7) 0.040(2) Uani 1 1 d . . .
H35 H 0.4595 0.4022 0.4614 0.047 Uiso 1 1 calc R B .
C36 C 0.3526(9) 0.4349(6) 0.3718(6) 0.033(2) Uani 1 1 d . B .
H36 H 0.4216 0.4424 0.3258 0.039 Uiso 1 1 calc R . .
C37 C 0.6005(8) 0.0789(6) 0.2458(6) 0.029(2) Uani 1 1 d . . .
C38 C 0.6835(12) 0.0530(7) 0.1835(7) 0.050(3) Uani 1 1 d . . .
H38 H 0.7414 0.0897 0.1440 0.060 Uiso 1 1 calc R . .
C39 C 0.6812(14) -0.0306(8) 0.1791(8) 0.065(4) Uani 1 1 d . . .
H39 H 0.7395 -0.0516 0.1381 0.078 Uiso 1 1 calc R . .
C40 C 0.5923(12) -0.0799(8) 0.2359(7) 0.053(3) Uani 1 1 d . . .
H40 H 0.5854 -0.1325 0.2304 0.063 Uiso 1 1 calc R . .
C41 C 0.5134(10) -0.0557(6) 0.3001(7) 0.042(3) Uani 1 1 d . . .
H41 H 0.4579 -0.0938 0.3410 0.050 Uiso 1 1 calc R . .
C42 C 0.5157(9) 0.0247(6) 0.3045(7) 0.037(2) Uani 1 1 d . . .
H42 H 0.4595 0.0432 0.3476 0.044 Uiso 1 1 calc R . .
C43 C 0.7236(8) 0.2301(6) 0.1724(6) 0.0271(19) Uani 1 1 d . . .
C44 C 0.8531(10) 0.1893(8) 0.1819(7) 0.048(3) Uani 1 1 d . . .
H44 H 0.8748 0.1365 0.2320 0.057 Uiso 1 1 calc R . .
C45 C 0.9486(10) 0.2241(9) 0.1204(8) 0.058(3) Uani 1 1 d . . .
H45 H 1.0365 0.1969 0.1277 0.069 Uiso 1 1 calc R . .
C46 C 0.9153(12) 0.3002(8) 0.0465(7) 0.055(3) Uani 1 1 d . . .
H46 H 0.9816 0.3251 0.0035 0.066 Uiso 1 1 calc R . .
C47 C 0.7934(13) 0.3388(9) 0.0345(8) 0.072(4) Uani 1 1 d . . .
H47 H 0.7737 0.3890 -0.0175 0.086 Uiso 1 1 calc R . .
C48 C 0.6948(11) 0.3065(8) 0.0973(7) 0.053(3) Uani 1 1 d . . .
H48 H 0.6076 0.3363 0.0894 0.064 Uiso 1 1 calc R . .
C49 C 0.6460(9) 0.1510(6) 0.3541(6) 0.034(2) Uani 1 1 d . . .
C50 C 0.6346(9) 0.2202(6) 0.3805(6) 0.034(2) Uani 1 1 d . . .
H50 H 0.5994 0.2829 0.3464 0.041 Uiso 1 1 calc R . .
C51 C 0.6734(9) 0.1999(6) 0.4551(6) 0.037(2) Uani 1 1 d . . .
H51 H 0.6642 0.2478 0.4728 0.044 Uiso 1 1 calc R . .
C52 C 0.7258(11) 0.1089(7) 0.5037(6) 0.042(3) Uani 1 1 d . . .
H52 H 0.7544 0.0937 0.5549 0.051 Uiso 1 1 calc R . .
C53 C 0.7365(11) 0.0399(7) 0.4778(7) 0.045(3) Uani 1 1 d . . .
H53 H 0.7703 -0.0228 0.5124 0.054 Uiso 1 1 calc R . .
C54 C 0.6996(10) 0.0601(6) 0.4040(6) 0.039(2) Uani 1 1 d . . .
H54 H 0.7105 0.0118 0.3863 0.047 Uiso 1 1 calc R . .
C55 C 0.861(3) 0.1106(19) 0.8884(17) 0.167(10) Uiso 1 1 d . . .
H55A H 0.8002 0.0700 0.9236 0.200 Uiso 1 1 calc R . .
H55B H 0.8122 0.1667 0.8469 0.200 Uiso 1 1 calc R . .
C56 C 0.384(2) 0.1696(18) 0.9766(16) 0.150(9) Uiso 1 1 d . . .
H56A H 0.4243 0.1809 0.9171 0.180 Uiso 1 1 calc R . .
H56B H 0.3457 0.2309 0.9799 0.180 Uiso 1 1 calc R . .
Au1 Au 0.39923(3) 0.28341(2) 0.24659(2) 0.02924(11) Uani 1 1 d . . .
Au2 Au 0.18933(3) 0.39237(2) 0.12691(2) 0.02953(11) Uani 1 1 d . . .
Cl1 Cl 0.1738(3) 0.4199(2) -0.00679(16) 0.0461(6) Uani 1 1 d . . .
Cl2 Cl 0.9012(10) 0.1441(6) 0.9527(5) 0.214(4) Uani 1 1 d . . .
Cl3 Cl 0.9736(9) 0.0562(6) 0.8350(5) 0.189(3) Uani 1 1 d . . .
Cl4 Cl 0.4922(14) 0.1171(15) 1.0332(11) 0.61(2) Uani 1 1 d . . .
Cl5 Cl 0.2645(13) 0.1199(8) 0.9979(7) 0.247(5) Uani 1 1 d . . .
F1 F 0.7817(7) 0.3047(6) 0.6789(6) 0.081(2) Uani 1 1 d . . .
F2 F 0.5381(7) 0.3890(5) 0.6808(6) 0.092(3) Uani 1 1 d . . .
F3 F 0.6709(9) 0.3642(6) 0.5434(5) 0.094(3) Uani 1 1 d . . .
F4 F 0.4976(7) 0.2681(5) 0.6363(5) 0.068(2) Uani 1 1 d . . .
F5 F 0.6052(10) 0.2102(6) 0.7686(5) 0.099(3) Uani 1 1 d . . .
F6 F 0.7428(7) 0.1904(5) 0.6303(6) 0.079(2) Uani 1 1 d . . .
N1A N 0.2160(9) 0.1675(7) 0.2414(6) 0.046(2) Uiso 0.50 1 d P C 2
N1B N 0.4172(18) 0.4944(13) 0.1189(13) 0.036(5) Uiso 0.50 1 d P B 2
P1 P 0.1983(2) 0.46886(15) 0.25639(15) 0.0275(5) Uani 1 1 d . A .
P2 P 0.1028(2) 0.29393(16) 0.32197(16) 0.0302(5) Uani 1 1 d . . .
P3 P 0.5969(2) 0.18528(15) 0.25272(15) 0.0265(5) Uani 1 1 d . . .
Sb1 Sb 0.63902(7) 0.28867(5) 0.65878(5) 0.0460(2) Uani 1 1 d . . .

loop_
_atom_site_aniso_label
_atom_site_aniso_U_11
_atom_site_aniso_U_22
_atom_site_aniso_U_33
_atom_site_aniso_U_23
_atom_site_aniso_U_13
_atom_site_aniso_U_12
C1 0.020(4) 0.028(4) 0.035(5) -0.015(4) -0.002(4) -0.005(4)
C2 0.034(5) 0.025(5) 0.053(6) -0.016(4) -0.020(5) -0.003(4)
C3 0.041(6) 0.022(4) 0.057(7) -0.013(5) -0.021(5) -0.005(4)
C4 0.046(7) 0.036(6) 0.081(9) -0.008(6) -0.038(7) -0.014(5)
C5 0.064(8) 0.030(5) 0.069(8) -0.015(6) -0.041(7) -0.002(5)
C6 0.053(7) 0.028(5) 0.068(8) -0.027(5) -0.034(6) 0.012(5)
C7 0.030(5) 0.023(4) 0.042(5) -0.016(4) -0.008(4) -0.003(4)
C8 0.035(5) 0.022(4) 0.048(6) -0.014(4) -0.007(5) -0.006(4)
C9 0.049(6) 0.019(4) 0.056(7) -0.010(5) -0.023(5) -0.001(4)
C10 0.056(7) 0.022(5) 0.036(6) -0.009(4) -0.015(5) -0.006(4)
C11 0.048(6) 0.030(5) 0.040(6) -0.012(4) -0.005(5) -0.013(5)
C12 0.034(5) 0.032(5) 0.035(5) -0.010(4) -0.004(4) -0.007(4)
C13 0.025(5) 0.028(5) 0.051(6) -0.014(5) -0.008(4) -0.008(4)
C14 0.043(6) 0.031(5) 0.044(6) -0.007(5) -0.014(5) -0.011(4)
C15 0.035(6) 0.029(5) 0.062(7) -0.012(5) 0.000(5) -0.003(4)
C16 0.023(5) 0.045(6) 0.062(7) -0.009(6) -0.015(5) -0.007(4)
C17 0.031(5) 0.037(5) 0.059(7) -0.014(5) -0.018(5) -0.009(4)
C18 0.031(5) 0.023(4) 0.047(6) -0.007(4) -0.013(4) -0.011(4)
C19 0.036(5) 0.031(5) 0.030(5) -0.010(4) -0.006(4) -0.013(4)
C22 0.044(7) 0.062(8) 0.056(8) -0.013(6) 0.000(6) -0.016(6)
C25 0.037(5) 0.025(4) 0.026(5) -0.008(4) -0.004(4) -0.008(4)
C26 0.038(5) 0.024(4) 0.033(5) -0.010(4) -0.012(4) -0.007(4)
C27 0.043(6) 0.026(5) 0.041(6) -0.008(4) -0.016(5) -0.002(4)
C28 0.043(6) 0.029(5) 0.044(6) -0.016(5) -0.012(5) 0.009(4)
C29 0.053(7) 0.033(5) 0.044(6) -0.017(5) -0.013(5) -0.002(5)
C30 0.053(6) 0.028(5) 0.024(5) -0.008(4) -0.014(4) -0.014(4)
C31 0.033(5) 0.019(4) 0.040(5) -0.013(4) -0.012(4) -0.004(4)
C32 0.026(4) 0.023(4) 0.027(5) -0.006(4) -0.007(4) -0.001(4)
C33 0.031(5) 0.030(5) 0.045(6) -0.015(5) -0.004(4) -0.001(4)
C34 0.061(7) 0.031(5) 0.029(5) -0.009(4) -0.014(5) -0.007(5)
C35 0.039(6) 0.037(5) 0.050(6) -0.017(5) -0.021(5) -0.006(4)
C36 0.029(5) 0.028(5) 0.038(5) -0.007(4) -0.011(4) -0.007(4)
C37 0.029(5) 0.031(5) 0.032(5) -0.014(4) -0.010(4) -0.005(4)
C38 0.067(8) 0.045(6) 0.048(7) -0.023(5) 0.005(6) -0.032(6)
C39 0.088(10) 0.053(7) 0.073(9) -0.042(7) 0.007(7) -0.032(7)
C40 0.071(8) 0.046(6) 0.061(8) -0.026(6) -0.013(6) -0.028(6)
C41 0.033(5) 0.026(5) 0.063(7) -0.019(5) -0.006(5) -0.003(4)
C42 0.036(5) 0.028(5) 0.047(6) -0.018(4) -0.002(5) -0.008(4)
C43 0.030(5) 0.022(4) 0.032(5) -0.006(4) -0.014(4) -0.010(4)
C44 0.036(6) 0.054(7) 0.040(6) 0.001(5) -0.011(5) -0.019(5)
C45 0.030(6) 0.078(9) 0.064(8) -0.024(7) -0.008(5) -0.017(6)
C46 0.055(7) 0.052(7) 0.049(7) -0.012(6) 0.007(6) -0.028(6)
C47 0.064(9) 0.057(8) 0.045(7) 0.009(6) 0.009(6) -0.009(7)
C48 0.039(6) 0.054(7) 0.040(6) -0.004(5) -0.008(5) 0.001(5)
C49 0.038(5) 0.030(5) 0.029(5) 0.002(4) -0.012(4) -0.016(4)
C50 0.038(5) 0.027(5) 0.045(6) -0.016(4) -0.014(4) -0.009(4)
C51 0.042(6) 0.029(5) 0.048(6) -0.021(5) -0.015(5) -0.004(4)
C52 0.061(7) 0.043(6) 0.026(5) -0.010(5) -0.018(5) -0.013(5)
C53 0.068(7) 0.022(5) 0.047(6) -0.007(4) -0.031(6) -0.003(5)
C54 0.051(6) 0.025(5) 0.049(6) -0.020(5) -0.015(5) -0.004(4)
Au1 0.02536(19) 0.02939(19) 0.0357(2) -0.01530(16) -0.00911(15) -0.00268(14)
Au2 0.02695(19) 0.03048(19) 0.0348(2) -0.01405(16) -0.00712(15) -0.00764(15)
Cl1 0.0432(14) 0.0627(17) 0.0359(14) -0.0175(12) -0.0055(11) -0.0203(13)
Cl2 0.308(12) 0.194(8) 0.143(6) -0.090(6) -0.047(7) -0.017(8)
Cl3 0.207(8) 0.209(8) 0.173(7) -0.122(6) -0.051(6) 0.009(6)
Cl4 0.256(14) 0.69(3) 0.42(2) 0.34(2) -0.176(15) -0.227(19)
Cl5 0.325(14) 0.243(11) 0.222(10) -0.128(9) -0.071(9) -0.050(10)
F1 0.059(5) 0.098(6) 0.134(7) -0.081(6) -0.025(5) -0.018(4)
F2 0.067(5) 0.056(4) 0.152(8) -0.058(5) 0.017(5) -0.014(4)
F3 0.116(7) 0.084(6) 0.073(5) -0.008(5) -0.004(5) -0.059(5)
F4 0.056(4) 0.060(4) 0.089(5) -0.017(4) -0.033(4) -0.015(3)
F5 0.152(9) 0.084(6) 0.073(6) -0.007(5) -0.037(6) -0.061(6)
F6 0.072(5) 0.067(5) 0.131(7) -0.069(5) -0.045(5) 0.010(4)
P1 0.0285(12) 0.0238(11) 0.0336(13) -0.0117(10) -0.0092(10) -0.0064(9)
P2 0.0257(12) 0.0244(11) 0.0420(14) -0.0129(11) -0.0106(11) -0.0037(9)
P3 0.0267(12) 0.0230(11) 0.0297(12) -0.0099(10) -0.0067(10) -0.0047(9)
Sb1 0.0415(4) 0.0301(3) 0.0674(5) -0.0193(3) -0.0155(4) -0.0039(3)

loop_
_atom_type_symbol
_atom_type_description
_atom_type_scat_dispersion_real
_atom_type_scat_dispersion_imag
_atom_type_scat_source
C C 0.0033 0.0016 'International Tables Vol C Tables 4.2.6.8 and 6.1.1.4'
H H 0.0000 0.0000 'International Tables Vol C Tables 4.2.6.8 and 6.1.1.4'
Au Au -2.0133 8.8022 'International Tables Vol C Tables 4.2.6.8 and 6.1.1.4'
Cl Cl 0.1484 0.1585 'International Tables Vol C Tables 4.2.6.8 and 6.1.1.4'
F F 0.0171 0.0103 'International Tables Vol C Tables 4.2.6.8 and 6.1.1.4'
N N 0.0061 0.0033 'International Tables Vol C Tables 4.2.6.8 and 6.1.1.4'
P P 0.1023 0.0942 'International Tables Vol C Tables 4.2.6.8 and 6.1.1.4'
Sb Sb -0.5866 1.5461 'International Tables Vol C Tables 4.2.6.8 and 6.1.1.4'

loop_
_exptl_crystal_face_index_h
_exptl_crystal_face_index_k
_exptl_crystal_face_index_l
_exptl_crystal_face_perp_dist
0.00 0.00 1.00 0.0050
0.00 0.00 -1.00 0.0050
-1.00 0.00 0.00 0.0180
1.00 0.00 0.00 0.0180
0.00 -1.00 0.00 0.0180
0.00 1.00 0.00 0.0180

loop_
_geom_angle_atom_site_label_1
_geom_angle_atom_site_label_2
_geom_angle_atom_site_label_3
_geom_angle
_geom_angle_publ_flag
P2 C1 P1 119.3(5) y
P2 C1 Au2 109.2(4) y
P1 C1 Au2 109.3(4) y
P2 C1 Au1 109.4(4) y
P1 C1 Au1 111.1(4) y
Au2 C1 Au1 96.0(4) y
C2 C01 C6 117.9(10) y
C3 C2 C01 120.2(9) y
C3 C2 P2 115.6(8) y
C01 C2 P2 124.2(8) y
C2 C3 C4 118.9(11) y
C5 C4 C3 120.5(11) y
C6 C5 C4 121.1(11) y
C5 C6 C01 121.3(11) y
C8 C7 C12 119.8(9) y
C8 C7 P2 118.2(7) y
C12 C7 P2 121.7(7) y
C9 C8 C7 119.3(9) y
C10 C9 C8 121.7(10) y
C9 C10 C11 117.9(9) y
C12 C11 C10 122.0(10) y
C11 C12 C7 119.2(9) y
C14 C13 C18 120.0(9) y
C14 C13 P2 122.3(8) y
C18 C13 P2 117.3(8) y
C15 C14 C13 119.6(10) y
C16 C15 C14 120.0(11) y
C17 C16 C15 120.7(10) y
C16 C17 C18 119.9(10) y
C17 C18 C13 119.8(10) y
C20B C19 C24B 124.4(19) y
C20B C19 C23A 115.7(16) y
C24B C19 N1B 117.9(16) y
C23A C19 N1B 118.1(12) y
C20B C19 P1 121.7(13) y
C24B C19 P1 113.7(14) y
C23A C19 P1 116.0(10) y
N1B C19 P1 125.8(9) y
C19 C20B C21B 123(2) y
C22 C21A N1B 121(2) y
C20B C21B C22 120(2) y
C21A C22 C23B 119(2) y
C21A C22 C24A 125.6(16) y
C23B C22 C21B 115(2) y
C24A C22 C21B 113.7(16) y
C24A C23A C19 121.4(18) y
C22 C23B C24B 122(3) y
C23A C24A C22 116.0(18) y
C19 C24B C23B 116(3) y
C26 C25 C30 120.5(9) y
C26 C25 P1 121.5(7) y
C30 C25 P1 118.0(7) y
C27 C26 C25 119.8(9) y
C26 C27 C28 120.6(10) y
C29 C28 C27 119.8(9) y
C28 C29 C30 120.3(10) y
C25 C30 C29 119.0(9) y
C32 C31 C36 120.2(9) y
C32 C31 P1 118.1(7) y
C36 C31 P1 121.6(7) y
C33 C32 C31 119.4(9) y
C32 C33 C34 120.3(9) y
C35 C34 C33 120.3(9) y
C34 C35 C36 119.9(9) y
C35 C36 C31 119.9(9) y
C38 C37 C42 120.8(9) y
C38 C37 P3 120.7(7) y
C42 C37 P3 118.5(7) y
C37 C38 C39 118.9(10) y
C40 C39 C38 118.5(11) y
C41 C40 C39 122.3(10) y
C40 C41 C42 119.2(10) y
C41 C42 C37 120.2(9) y
C44 C43 C48 118.2(9) y
C44 C43 P3 121.5(7) y
C48 C43 P3 120.4(7) y
C45 C44 C43 121.0(10) y
C44 C45 C46 118.8(10) y
C47 C46 C45 121.6(11) y
C46 C47 C48 120.4(11) y
C47 C48 C43 119.9(10) y
C54 C49 C50 118.5(9) y
C54 C49 P3 123.5(8) y
C50 C49 P3 118.0(7) y
C51 C50 C49 121.2(9) y
C50 C51 C52 119.1(9) y
C53 C52 C51 119.8(9) y
C54 C53 C52 121.1(9) y
C53 C54 C49 120.3(9) y
Cl3 C55 Cl2 119.8(17) y
Cl4 C56 Cl5 117.9(18) y
C1 Au1 P3 174.6(2) y
C1 Au1 Au2 41.4(2) y
P3 Au1 Au2 140.52(6) y
C1 Au2 Cl1 178.8(2) y
C1 Au2 Au1 42.5(2) y
Cl1 Au2 Au1 136.34(7) y
C21A N1B C19 117.4(16) y
C1 P1 C31 111.3(4) y
C1 P1 C25 116.1(4) y
C31 P1 C25 107.0(4) y
C1 P1 C19 111.7(4) y
C31 P1 C19 105.4(4) y
C25 P1 C19 104.5(4) y
C1 P2 C13 111.1(4) y
C1 P2 C2 112.8(5) y
C13 P2 C2 104.9(4) y
C1 P2 C7 114.4(4) y
C13 P2 C7 109.8(5) y
C2 P2 C7 103.2(4) y
C43 P3 C37 105.0(4) y
C43 P3 C49 106.6(4) y
C37 P3 C49 106.3(4) y
C43 P3 Au1 115.9(3) y
C37 P3 Au1 113.0(3) y
C49 P3 Au1 109.5(3) y
F5 Sb1 F2 91.9(4) y
F5 Sb1 F1 91.7(4) y
F2 Sb1 F1 90.8(4) y
F5 Sb1 F6 91.1(4) y
F2 Sb1 F6 177.0(4) y
F1 Sb1 F6 89.5(3) y
F5 Sb1 F3 176.1(4) y
F2 Sb1 F3 90.7(4) y
F1 Sb1 F3 91.3(4) y
F6 Sb1 F3 86.4(4) y
F5 Sb1 F4 88.6(4) y
F2 Sb1 F4 91.7(4) y
F1 Sb1 F4 177.4(3) y
F6 Sb1 F4 88.0(3) y
F3 Sb1 F4 88.3(4) y

loop_
_geom_bond_atom_site_label_1
_geom_bond_atom_site_label_2
_geom_bond_distance
_geom_bond_publ_flag
C1 P2 1.754(9) y
C1 P1 1.758(9) y
C1 Au2 2.080(9) y
C1 Au1 2.127(8) y
C01 C2 1.394(14) y
C01 C6 1.422(14) y
C2 C3 1.383(13) y
C2 P2 1.817(9) y
C3 C4 1.425(14) y
C4 C5 1.341(17) y
C5 C6 1.341(16) y
C7 C8 1.391(13) y
C7 C12 1.400(13) y
C7 P2 1.828(10) y
C8 C9 1.383(14) y
C9 C10 1.378(14) y
C10 C11 1.395(14) y
C11 C12 1.366(14) y
C13 C14 1.387(14) y
C13 C18 1.392(14) y
C13 P2 1.803(9) y
C14 C15 1.380(14) y
C15 C16 1.376(16) y
C16 C17 1.374(16) y
C17 C18 1.374(13) y
C19 C20B 1.19(2) y
C19 C24B 1.37(3) y
C19 C23A 1.42(2) y
C19 N1B 1.46(2) y
C19 P1 1.826(9) y
C20B C21B 1.36(4) y
C21A C22 1.30(2) y
C21A N1B 1.39(3) y
C21B C22 1.43(3) y
C22 C23B 1.37(4) y
C22 C24A 1.40(2) y
C23A C24A 1.38(3) y
C23B C24B 1.41(4) y
C25 C26 1.377(12) y
C25 C30 1.380(13) y
C25 P1 1.826(9) y
C26 C27 1.373(13) y
C27 C28 1.377(14) y
C28 C29 1.370(14) y
C29 C30 1.397(14) y
C31 C32 1.365(12) y
C31 C36 1.380(12) y
C31 P1 1.805(9) y
C32 C33 1.365(13) y
C33 C34 1.386(14) y
C34 C35 1.342(14) y
C35 C36 1.376(13) y
C37 C38 1.373(14) y
C37 C42 1.398(13) y
C37 P3 1.813(9) y
C38 C39 1.435(15) y
C39 C40 1.379(16) y
C40 C41 1.372(15) y
C41 C42 1.383(13) y
C43 C44 1.396(13) y
C43 C48 1.397(13) y
C43 P3 1.790(9) y
C44 C45 1.361(15) y
C45 C46 1.393(16) y
C46 C47 1.326(17) y
C47 C48 1.381(16) y
C49 C54 1.387(12) y
C49 C50 1.388(13) y
C49 P3 1.820(9) y
C50 C51 1.374(13) y
C51 C52 1.379(13) y
C52 C53 1.378(14) y
C53 C54 1.351(14) y
C55 Cl3 1.64(3) y
C55 Cl2 1.69(3) y
C56 Cl4 1.56(3) y
C56 Cl5 1.65(3) y
Au1 P3 2.265(2) y
Au1 Au2 3.1274(6) y
Au2 Cl1 2.267(3) y
F1 Sb1 1.839(7) y
F2 Sb1 1.824(7) y
F3 Sb1 1.873(8) y
F4 Sb1 1.887(7) y
F5 Sb1 1.817(8) y
F6 Sb1 1.859(7) y
